data_1517358
loop_
_publ_author_name
'Lau, Vivian M.'
'Gorin, Craig F.'
'Kanan, Matthew W.'

_publ_section_title
;
 Electrostatic control of regioselectivity via ion pairing in a
 Au(i)-catalyzed rearrangement
;
_journal_issue 12
_journal_name_full 'Chem. Sci.'
_journal_page_first 4975
_journal_paper_doi 10.1039/C4SC02058H
_journal_volume 5
_journal_year 2014
_chemical_absolute_configuration ad
_chemical_formula_moiety 'C35 H52 Au N P, F6 P'
_chemical_formula_sum 'C35 H52 Au F6 N P2'
_chemical_formula_weight 859.68
_chemical_name_common XPhosAu(MeCN)PF6
_chemical_name_systematic '(Acetonitrile)[2-dicyclohexylphosphino-2,4,6-triisopropylbiphenyl]gold(I) hexafluorophosphate'
_space_group_crystal_system orthorhombic
_space_group_IT_number 33
_space_group_name_Hall 'P 2c -2n'
_space_group_name_H-M_alt 'P n a 21'
_symmetry_space_group_name_Hall 'P 2c -2n'
_symmetry_space_group_name_H-M 'P n a 21'
_atom_sites_solution_hydrogens geom
_atom_sites_solution_primary vecmap
_atom_sites_solution_secondary difmap
_audit_creation_method SHELXL-2014
_cell_angle_alpha 90
_cell_angle_beta 90
_cell_angle_gamma 90
_cell_formula_units_Z 4
_cell_length_a 22.231(3)
_cell_length_b 12.5844(17)
_cell_length_c 12.8929(17)
_cell_measurement_reflns_used 8097
_cell_measurement_temperature 120(2)
_cell_measurement_theta_max 28.10
_cell_measurement_theta_min 2.26
_cell_volume 3607.0(8)
_computing_cell_refinement 'Bruker SAINT v8.32B'
_computing_data_collection 'Bruker APEX-II v2013-12.0'
_computing_data_reduction 'Bruker SAINT v8.32B'
_computing_molecular_graphics 'Bruker XP'
_computing_publication_material 'CIFTAB (Sheldrick, 2008)'
_computing_structure_refinement 'SHELXL-2013 (Sheldrick, 2013)'
_computing_structure_solution 'SHELXT-2014/2 (Sheldrick, 2014)'
_diffrn_ambient_temperature 120(2)
_diffrn_detector_area_resol_mean 8.33
_diffrn_measured_fraction_theta_full 1.000
_diffrn_measured_fraction_theta_max 0.999
_diffrn_measurement_device_type 'Bruker APEX-II'
_diffrn_measurement_method 'combination of \w and \f-scans '
_diffrn_radiation_monochromator graphite
_diffrn_radiation_source 'fine-focus sealed tube'
_diffrn_radiation_type MoK\a
_diffrn_radiation_wavelength 0.71073
_diffrn_reflns_av_R_equivalents 0.0492
_diffrn_reflns_av_unetI/netI 0.0316
_diffrn_reflns_Laue_measured_fraction_full 1.000
_diffrn_reflns_Laue_measured_fraction_max 0.999
_diffrn_reflns_limit_h_max 29
_diffrn_reflns_limit_h_min -29
_diffrn_reflns_limit_k_max 16
_diffrn_reflns_limit_k_min -16
_diffrn_reflns_limit_l_max 17
_diffrn_reflns_limit_l_min -17
_diffrn_reflns_number 91782
_diffrn_reflns_point_group_measured_fraction_full 0.999
_diffrn_reflns_point_group_measured_fraction_max 0.997
_diffrn_reflns_theta_full 25.242
_diffrn_reflns_theta_max 28.468
_diffrn_reflns_theta_min 1.832
_exptl_absorpt_coefficient_mu 4.223
_exptl_absorpt_correction_T_max 0.6552
_exptl_absorpt_correction_T_min 0.4122
_exptl_absorpt_correction_type numerical
_exptl_absorpt_process_details 'SADABS (Sheldrick, 2013)'
_exptl_crystal_colour colorless
_exptl_crystal_density_diffrn 1.583
_exptl_crystal_description block
_exptl_crystal_F_000 1728
_exptl_crystal_recrystallization_method 'Re-crystallisation from solvent: Dichloromethane, Diethyl ether'
_exptl_crystal_size_max 0.228
_exptl_crystal_size_mid 0.156
_exptl_crystal_size_min 0.126
_refine_diff_density_max 1.473
_refine_diff_density_min -2.527
_refine_diff_density_rms 0.115
_refine_ls_abs_structure_details
;
 Flack x determined using 3744 quotients [(I+)-(I-)]/[(I+)+(I-)]
 (Parsons, Flack and Wagner, Acta Cryst. B69 (2013) 249-259).
;
_refine_ls_abs_structure_Flack 0.036(3)
_refine_ls_extinction_method none
_refine_ls_goodness_of_fit_ref 1.202
_refine_ls_hydrogen_treatment constr
_refine_ls_matrix_type full
_refine_ls_number_parameters 413
_refine_ls_number_reflns 9090
_refine_ls_number_restraints 1
_refine_ls_restrained_S_all 1.202
_refine_ls_R_factor_all 0.0359
_refine_ls_R_factor_gt 0.0313
_refine_ls_shift/su_max 0.003
_refine_ls_shift/su_mean 0.000
_refine_ls_structure_factor_coef Fsqd
_refine_ls_weighting_details 'w=1/[\s^2^(Fo^2^)+11.0755P] where P=(Fo^2^+2Fc^2^)/3'
_refine_ls_weighting_scheme calc
_refine_ls_wR_factor_gt 0.0669
_refine_ls_wR_factor_ref 0.0682
_reflns_Friedel_coverage 0.915
_reflns_Friedel_fraction_full 0.998
_reflns_Friedel_fraction_max 0.996
_reflns_number_gt 8322
_reflns_number_total 9090
_reflns_threshold_expression 'I > 2\s(I)'
_cod_data_source_file c4sc02058h2.cif
_cod_data_source_block su1405
_cod_depositor_comments 'Adding full bibliography for 1517358.cif.'
_cod_database_code 1517358
_shelx_space_group_comment
;
The symmetry employed for this shelxl refinement is uniquely defined
by the following loop, which should always be used as a source of
symmetry information in preference to the above space-group names.
They are only intended as comments.
;
_shelx_estimated_absorpt_t_min 0.446
_shelx_estimated_absorpt_t_max 0.618
_shelxl_version_number 2014-3

loop_
_space_group_symop_operation_xyz
'x, y, z'
'-x, -y, z+1/2'
'x+1/2, -y+1/2, z'
'-x+1/2, y+1/2, z+1/2'

loop_
_atom_site_label
_atom_site_type_symbol
_atom_site_fract_x
_atom_site_fract_y
_atom_site_fract_z
_atom_site_U_iso_or_equiv
_atom_site_adp_type
_atom_site_occupancy
_atom_site_site_symmetry_order
_atom_site_calc_flag
_atom_site_refinement_flags_posn
_atom_site_refinement_flags_adp
Au1 Au 0.57348(2) 0.10742(2) 0.51197(3) 0.01915(6) Uani 1 1 d . .
P1 P 0.61751(7) -0.05203(12) 0.49573(12) 0.0140(3) Uani 1 1 d . .
N1 N 0.5251(2) 0.2466(4) 0.5199(7) 0.0224(12) Uani 1 1 d . .
C1 C 0.4928(3) 0.3149(5) 0.5228(7) 0.0231(15) Uani 1 1 d . .
C2 C 0.4495(4) 0.4023(7) 0.5239(17) 0.053(4) Uani 1 1 d . .
H2A H 0.4455 0.4315 0.4538 0.080 Uiso 1 1 calc R U
H2B H 0.4637 0.4580 0.5711 0.080 Uiso 1 1 calc R U
H2C H 0.4104 0.3759 0.5475 0.080 Uiso 1 1 calc R U
C3 C 0.6949(3) -0.0560(5) 0.5447(5) 0.0178(13) Uani 1 1 d . .
C4 C 0.7258(3) 0.0321(5) 0.5839(5) 0.0187(13) Uani 1 1 d . .
C5 C 0.7859(3) 0.0190(6) 0.6139(6) 0.0243(15) Uani 1 1 d . .
H5 H 0.8076 0.0782 0.6400 0.029 Uiso 1 1 calc R U
C6 C 0.8143(4) -0.0794(6) 0.6063(6) 0.0276(16) Uani 1 1 d . .
H6 H 0.8547 -0.0873 0.6290 0.033 Uiso 1 1 calc R U
C7 C 0.7836(3) -0.1660(6) 0.5653(6) 0.0248(15) Uani 1 1 d . .
H7 H 0.8030 -0.2328 0.5578 0.030 Uiso 1 1 calc R U
C8 C 0.7247(3) -0.1536(5) 0.5359(5) 0.0235(16) Uani 1 1 d . .
H8 H 0.7035 -0.2129 0.5087 0.028 Uiso 1 1 calc R U
C9 C 0.6991(3) 0.1413(5) 0.6007(5) 0.0168(13) Uani 1 1 d . .
C10 C 0.7019(3) 0.2188(5) 0.5235(7) 0.0191(14) Uani 1 1 d . .
C11 C 0.6803(3) 0.3218(6) 0.5454(6) 0.0272(16) Uani 1 1 d . .
H11 H 0.6806 0.3739 0.4920 0.033 Uiso 1 1 calc R U
C12 C 0.6586(4) 0.3493(6) 0.6436(6) 0.0265(16) Uani 1 1 d . .
C13 C 0.6574(4) 0.2726(6) 0.7186(7) 0.0287(17) Uani 1 1 d . .
H13 H 0.6426 0.2907 0.7854 0.034 Uiso 1 1 calc R U
C14 C 0.6772(3) 0.1682(6) 0.7009(5) 0.0211(14) Uani 1 1 d . .
C15 C 0.7289(4) 0.1961(6) 0.4176(6) 0.0242(15) Uani 1 1 d . .
H15 H 0.7359 0.1177 0.4127 0.029 Uiso 1 1 calc R U
C16 C 0.6868(5) 0.2275(7) 0.3287(7) 0.038(2) Uani 1 1 d . .
H16A H 0.6470 0.1962 0.3403 0.057 Uiso 1 1 calc R U
H16B H 0.7032 0.2014 0.2629 0.057 Uiso 1 1 calc R U
H16C H 0.6832 0.3051 0.3260 0.057 Uiso 1 1 calc R U
C17 C 0.7904(4) 0.2512(8) 0.4079(7) 0.045(2) Uani 1 1 d . .
H17A H 0.7851 0.3283 0.4133 0.067 Uiso 1 1 calc R U
H17B H 0.8084 0.2338 0.3406 0.067 Uiso 1 1 calc R U
H17C H 0.8170 0.2266 0.4637 0.067 Uiso 1 1 calc R U
C18 C 0.6361(5) 0.4632(8) 0.6591(10) 0.046(3) Uani 1 1 d . .
H18 H 0.6027 0.4783 0.6093 0.055 Uiso 1 1 calc R U
C19 C 0.6129(9) 0.4784(9) 0.7738(14) 0.129(9) Uani 1 1 d . .
H19A H 0.5771 0.4345 0.7847 0.194 Uiso 1 1 calc R U
H19B H 0.6028 0.5532 0.7853 0.194 Uiso 1 1 calc R U
H19C H 0.6445 0.4568 0.8225 0.194 Uiso 1 1 calc R U
C20 C 0.6855(4) 0.5445(6) 0.6454(7) 0.037(2) Uani 1 1 d . .
H20A H 0.7167 0.5330 0.6978 0.055 Uiso 1 1 calc R U
H20B H 0.6687 0.6161 0.6534 0.055 Uiso 1 1 calc R U
H20C H 0.7030 0.5373 0.5760 0.055 Uiso 1 1 calc R U
C21 C 0.6756(4) 0.0892(6) 0.7902(5) 0.0273(16) Uani 1 1 d . .
H21 H 0.6805 0.0165 0.7601 0.033 Uiso 1 1 calc R U
C22 C 0.6160(4) 0.0908(7) 0.8495(7) 0.040(2) Uani 1 1 d . .
H22A H 0.6147 0.1534 0.8947 0.060 Uiso 1 1 calc R U
H22B H 0.6126 0.0263 0.8917 0.060 Uiso 1 1 calc R U
H22C H 0.5825 0.0937 0.8001 0.060 Uiso 1 1 calc R U
C23 C 0.7281(5) 0.1080(9) 0.8638(7) 0.049(2) Uani 1 1 d . .
H23A H 0.7660 0.1024 0.8254 0.074 Uiso 1 1 calc R U
H23B H 0.7273 0.0546 0.9191 0.074 Uiso 1 1 calc R U
H23C H 0.7247 0.1791 0.8942 0.074 Uiso 1 1 calc R U
C24 C 0.6182(3) -0.1016(5) 0.3616(5) 0.0199(13) Uani 1 1 d . .
H24 H 0.6130 -0.1805 0.3644 0.024 Uiso 1 1 calc R U
C25 C 0.6762(3) -0.0785(6) 0.2997(6) 0.0241(15) Uani 1 1 d . .
H25A H 0.6821 -0.0008 0.2939 0.029 Uiso 1 1 calc R U
H25B H 0.7112 -0.1087 0.3368 0.029 Uiso 1 1 calc R U
C26 C 0.6719(4) -0.1272(6) 0.1919(5) 0.0260(16) Uani 1 1 d . .
H26A H 0.6688 -0.2054 0.1981 0.031 Uiso 1 1 calc R U
H26B H 0.7089 -0.1105 0.1525 0.031 Uiso 1 1 calc R U
C27 C 0.6169(4) -0.0846(6) 0.1324(6) 0.0333(19) Uani 1 1 d . .
H27A H 0.6220 -0.0076 0.1193 0.040 Uiso 1 1 calc R U
H27B H 0.6138 -0.1210 0.0646 0.040 Uiso 1 1 calc R U
C28 C 0.5598(4) -0.1027(7) 0.1934(6) 0.0324(18) Uani 1 1 d . .
H28A H 0.5520 -0.1799 0.1986 0.039 Uiso 1 1 calc R U
H28B H 0.5256 -0.0698 0.1562 0.039 Uiso 1 1 calc R U
C29 C 0.5640(3) -0.0555(6) 0.3025(6) 0.0280(16) Uani 1 1 d . .
H29A H 0.5265 -0.0713 0.3411 0.034 Uiso 1 1 calc R U
H29B H 0.5681 0.0227 0.2976 0.034 Uiso 1 1 calc R U
C30 C 0.5787(4) -0.1561(5) 0.5720(5) 0.0246(15) Uani 1 1 d . .
H30 H 0.6020 -0.2235 0.5639 0.029 Uiso 1 1 calc R U
C31 C 0.5779(4) -0.1277(6) 0.6878(6) 0.0289(17) Uani 1 1 d . .
H31A H 0.5574 -0.0586 0.6974 0.035 Uiso 1 1 calc R U
H31B H 0.6198 -0.1201 0.7129 0.035 Uiso 1 1 calc R U
C32 C 0.5456(5) -0.2132(7) 0.7522(7) 0.045(2) Uani 1 1 d . .
H32A H 0.5695 -0.2795 0.7508 0.054 Uiso 1 1 calc R U
H32B H 0.5429 -0.1892 0.8252 0.054 Uiso 1 1 calc R U
C33 C 0.4833(5) -0.2359(7) 0.7122(8) 0.048(3) Uani 1 1 d . .
H33A H 0.4576 -0.1726 0.7227 0.057 Uiso 1 1 calc R U
H33B H 0.4657 -0.2956 0.7518 0.057 Uiso 1 1 calc R U
C34 C 0.4847(5) -0.2642(7) 0.5971(8) 0.043(2) Uani 1 1 d . .
H34A H 0.4430 -0.2750 0.5721 0.052 Uiso 1 1 calc R U
H34B H 0.5069 -0.3317 0.5875 0.052 Uiso 1 1 calc R U
C35 C 0.5148(3) -0.1767(6) 0.5325(5) 0.0253(17) Uani 1 1 d . .
H35A H 0.5163 -0.1986 0.4588 0.030 Uiso 1 1 calc R U
H35B H 0.4909 -0.1106 0.5373 0.030 Uiso 1 1 calc R U
P2 P 0.57919(14) 0.56239(18) 0.3431(2) 0.0504(7) Uani 1 1 d . .
F1 F 0.5515(5) 0.4927(7) 0.4311(8) 0.137(5) Uani 1 1 d . .
F2 F 0.6362(4) 0.4859(5) 0.3351(6) 0.079(3) Uani 1 1 d . .
F3 F 0.6074(3) 0.6330(4) 0.2522(5) 0.0534(15) Uani 1 1 d . .
F4 F 0.6134(3) 0.6336(4) 0.4260(5) 0.0529(15) Uani 1 1 d . .
F5 F 0.5237(3) 0.6412(6) 0.3468(7) 0.089(3) Uani 1 1 d . .
F6 F 0.5459(5) 0.4919(6) 0.2578(7) 0.102(3) Uani 1 1 d . .

loop_
_atom_site_aniso_label
_atom_site_aniso_U_11
_atom_site_aniso_U_22
_atom_site_aniso_U_33
_atom_site_aniso_U_23
_atom_site_aniso_U_13
_atom_site_aniso_U_12
Au1 0.02304(10) 0.01234(9) 0.02205(10) -0.00081(19) 0.0016(2) 0.00197(9)
P1 0.0226(7) 0.0114(6) 0.0079(9) -0.0005(6) 0.0000(6) 0.0015(5)
N1 0.025(2) 0.019(2) 0.024(3) 0.007(3) 0.003(4) 0.0015(19)
C1 0.031(3) 0.021(3) 0.018(4) 0.001(3) 0.008(4) 0.000(3)
C2 0.036(4) 0.033(4) 0.092(11) 0.005(7) 0.021(8) 0.018(3)
C3 0.025(3) 0.015(3) 0.014(3) 0.001(2) 0.000(2) 0.005(3)
C4 0.025(4) 0.015(3) 0.016(3) -0.002(2) -0.001(3) 0.000(3)
C5 0.023(4) 0.022(4) 0.028(4) -0.008(3) -0.003(3) 0.004(3)
C6 0.026(4) 0.030(4) 0.027(4) -0.002(3) -0.006(3) 0.006(3)
C7 0.029(4) 0.016(3) 0.029(4) 0.001(3) -0.002(3) 0.013(3)
C8 0.030(4) 0.017(3) 0.023(4) 0.001(2) 0.000(3) 0.004(3)
C9 0.022(3) 0.014(3) 0.015(3) -0.004(2) 0.003(3) -0.001(3)
C10 0.026(3) 0.016(3) 0.015(4) -0.006(3) 0.004(3) -0.001(2)
C11 0.028(4) 0.018(3) 0.035(4) -0.003(3) -0.004(3) -0.002(3)
C12 0.029(4) 0.017(3) 0.034(4) -0.007(3) 0.006(3) 0.001(3)
C13 0.027(4) 0.018(4) 0.041(5) -0.012(3) 0.009(3) 0.001(3)
C14 0.026(4) 0.018(4) 0.020(3) -0.007(3) 0.005(3) -0.004(3)
C15 0.035(4) 0.015(3) 0.022(3) -0.001(3) 0.003(3) 0.002(3)
C16 0.065(7) 0.021(4) 0.027(4) 0.001(3) 0.001(4) 0.004(5)
C17 0.050(6) 0.040(5) 0.044(5) -0.023(4) 0.019(4) -0.019(4)
C18 0.050(6) 0.019(4) 0.069(7) -0.018(5) 0.025(5) 0.006(4)
C19 0.196(19) 0.023(6) 0.169(17) 0.003(8) 0.147(16) 0.015(8)
C20 0.052(6) 0.016(4) 0.041(5) -0.005(3) 0.002(4) 0.001(4)
C21 0.039(4) 0.025(4) 0.018(3) -0.005(3) 0.007(3) 0.000(3)
C22 0.054(6) 0.040(5) 0.026(4) -0.005(4) 0.021(4) -0.008(4)
C23 0.060(6) 0.063(7) 0.025(4) -0.003(4) -0.007(4) -0.004(6)
C24 0.025(4) 0.013(3) 0.022(3) -0.005(3) 0.002(3) 0.004(3)
C25 0.031(4) 0.021(3) 0.021(3) -0.002(3) -0.001(3) -0.003(3)
C26 0.036(4) 0.027(4) 0.015(3) -0.001(3) 0.000(3) -0.003(3)
C27 0.055(5) 0.024(4) 0.021(4) -0.002(3) -0.006(4) 0.006(4)
C28 0.037(5) 0.029(4) 0.031(4) -0.005(3) -0.014(3) 0.003(4)
C29 0.029(4) 0.026(4) 0.029(4) -0.003(3) -0.004(3) 0.006(3)
C30 0.033(4) 0.014(3) 0.026(4) 0.000(3) 0.007(3) 0.001(3)
C31 0.041(5) 0.023(4) 0.023(3) 0.002(3) 0.010(3) -0.001(4)
C32 0.072(7) 0.030(5) 0.034(5) 0.008(4) 0.022(5) -0.002(5)
C33 0.064(7) 0.021(4) 0.059(6) -0.006(4) 0.038(5) -0.011(4)
C34 0.049(6) 0.026(4) 0.055(6) -0.004(4) 0.016(5) -0.014(4)
C35 0.033(4) 0.025(3) 0.017(4) -0.002(3) -0.001(3) -0.007(3)
P2 0.0740(19) 0.0176(10) 0.0595(16) -0.0087(10) 0.0375(15) -0.0078(11)
F1 0.207(11) 0.081(6) 0.123(7) 0.008(5) 0.102(8) -0.066(7)
F2 0.150(8) 0.035(4) 0.051(4) 0.004(3) 0.032(5) 0.049(4)
F3 0.073(4) 0.033(3) 0.053(3) 0.010(3) 0.016(3) 0.000(3)
F4 0.079(4) 0.029(3) 0.051(3) -0.003(2) 0.004(3) 0.008(3)
F5 0.050(4) 0.081(5) 0.137(7) -0.066(5) 0.016(4) 0.003(4)
F6 0.145(8) 0.046(4) 0.115(7) -0.043(4) 0.031(6) -0.038(5)

loop_
_atom_type_symbol
_atom_type_description
_atom_type_scat_dispersion_real
_atom_type_scat_dispersion_imag
_atom_type_scat_source
C C 0.0033 0.0016 'International Tables Vol C Tables 4.2.6.8 and 6.1.1.4'
H H 0.0000 0.0000 'International Tables Vol C Tables 4.2.6.8 and 6.1.1.4'
N N 0.0061 0.0033 'International Tables Vol C Tables 4.2.6.8 and 6.1.1.4'
F F 0.0171 0.0103 'International Tables Vol C Tables 4.2.6.8 and 6.1.1.4'
P P 0.1023 0.0942 'International Tables Vol C Tables 4.2.6.8 and 6.1.1.4'
Au Au -2.0133 8.8022 'International Tables Vol C Tables 4.2.6.8 and 6.1.1.4'

loop_
_geom_angle_atom_site_label_1
_geom_angle_atom_site_label_2
_geom_angle_atom_site_label_3
_geom_angle
N1 Au1 P1 173.92(18)
C3 P1 C24 107.9(3)
C3 P1 C30 103.6(3)
C24 P1 C30 105.3(3)
C3 P1 Au1 113.7(2)
C24 P1 Au1 113.3(2)
C30 P1 Au1 112.3(2)
C1 N1 Au1 171.7(6)
N1 C1 C2 178.1(11)
C4 C3 C8 119.5(6)
C4 C3 P1 124.3(5)
C8 C3 P1 116.2(5)
C3 C4 C5 118.4(6)
C3 C4 C9 125.4(6)
C5 C4 C9 116.2(6)
C6 C5 C4 121.2(7)
C7 C6 C5 120.0(7)
C8 C7 C6 119.0(6)
C7 C8 C3 122.0(7)
C10 C9 C14 119.9(6)
C10 C9 C4 120.9(6)
C14 C9 C4 118.8(6)
C9 C10 C11 118.9(7)
C9 C10 C15 121.9(6)
C11 C10 C15 119.2(7)
C12 C11 C10 121.7(7)
C13 C12 C11 118.2(7)
C13 C12 C18 124.2(8)
C11 C12 C18 117.6(8)
C12 C13 C14 122.6(7)
C13 C14 C9 118.5(7)
C13 C14 C21 118.7(6)
C9 C14 C21 122.8(7)
C10 C15 C16 112.5(7)
C10 C15 C17 109.8(6)
C16 C15 C17 111.5(7)
C20 C18 C12 112.5(8)
C20 C18 C19 105.4(10)
C12 C18 C19 110.0(9)
C14 C21 C23 110.6(7)
C14 C21 C22 113.0(7)
C23 C21 C22 110.5(7)
C29 C24 C25 109.1(6)
C29 C24 P1 109.4(5)
C25 C24 P1 115.4(5)
C26 C25 C24 110.1(6)
C25 C26 C27 111.4(6)
C28 C27 C26 110.8(6)
C27 C28 C29 111.7(7)
C28 C29 C24 110.9(6)
C35 C30 C31 110.7(6)
C35 C30 P1 112.1(5)
C31 C30 P1 110.9(5)
C30 C31 C32 111.6(7)
C33 C32 C31 112.2(8)
C32 C33 C34 111.1(8)
C33 C34 C35 111.6(7)
C30 C35 C34 110.3(6)
F1 P2 F5 91.4(6)
F1 P2 F4 91.0(5)
F5 P2 F4 90.0(4)
F1 P2 F2 91.2(6)
F5 P2 F2 177.4(5)
F4 P2 F2 90.2(4)
F1 P2 F6 90.3(5)
F5 P2 F6 90.4(5)
F4 P2 F6 178.7(4)
F2 P2 F6 89.3(5)
F1 P2 F3 179.5(5)
F5 P2 F3 88.8(4)
F4 P2 F3 89.5(3)
F2 P2 F3 88.7(4)
F6 P2 F3 89.2(4)
C1 C2 H2A 109.5
C1 C2 H2B 109.5
H2A C2 H2B 109.5
C1 C2 H2C 109.5
H2A C2 H2C 109.5
H2B C2 H2C 109.5
C6 C5 H5 119.4
C4 C5 H5 119.4
C7 C6 H6 120.0
C5 C6 H6 120.0
C8 C7 H7 120.5
C6 C7 H7 120.5
C7 C8 H8 119.0
C3 C8 H8 119.0
C12 C11 H11 119.1
C10 C11 H11 119.1
C12 C13 H13 118.7
C14 C13 H13 118.7
C10 C15 H15 107.6
C16 C15 H15 107.6
C17 C15 H15 107.6
C15 C16 H16A 109.5
C15 C16 H16B 109.5
H16A C16 H16B 109.5
C15 C16 H16C 109.5
H16A C16 H16C 109.5
H16B C16 H16C 109.5
C15 C17 H17A 109.5
C15 C17 H17B 109.5
H17A C17 H17B 109.5
C15 C17 H17C 109.5
H17A C17 H17C 109.5
H17B C17 H17C 109.5
C20 C18 H18 109.6
C12 C18 H18 109.6
C19 C18 H18 109.6
C18 C19 H19A 109.5
C18 C19 H19B 109.5
H19A C19 H19B 109.5
C18 C19 H19C 109.5
H19A C19 H19C 109.5
H19B C19 H19C 109.5
C18 C20 H20A 109.5
C18 C20 H20B 109.5
H20A C20 H20B 109.5
C18 C20 H20C 109.5
H20A C20 H20C 109.5
H20B C20 H20C 109.5
C14 C21 H21 107.5
C23 C21 H21 107.5
C22 C21 H21 107.5
C21 C22 H22A 109.5
C21 C22 H22B 109.5
H22A C22 H22B 109.5
C21 C22 H22C 109.5
H22A C22 H22C 109.5
H22B C22 H22C 109.5
C21 C23 H23A 109.5
C21 C23 H23B 109.5
H23A C23 H23B 109.5
C21 C23 H23C 109.5
H23A C23 H23C 109.5
H23B C23 H23C 109.5
C29 C24 H24 107.6
C25 C24 H24 107.6
P1 C24 H24 107.6
C26 C25 H25A 109.6
C24 C25 H25A 109.6
C26 C25 H25B 109.6
C24 C25 H25B 109.6
H25A C25 H25B 108.1
C25 C26 H26A 109.3
C27 C26 H26A 109.3
C25 C26 H26B 109.3
C27 C26 H26B 109.3
H26A C26 H26B 108.0
C28 C27 H27A 109.5
C26 C27 H27A 109.5
C28 C27 H27B 109.5
C26 C27 H27B 109.5
H27A C27 H27B 108.1
C27 C28 H28A 109.3
C29 C28 H28A 109.3
C27 C28 H28B 109.3
C29 C28 H28B 109.3
H28A C28 H28B 107.9
C28 C29 H29A 109.5
C24 C29 H29A 109.5
C28 C29 H29B 109.5
C24 C29 H29B 109.5
H29A C29 H29B 108.0
C35 C30 H30 107.6
C31 C30 H30 107.6
P1 C30 H30 107.6
C30 C31 H31A 109.3
C32 C31 H31A 109.3
C30 C31 H31B 109.3
C32 C31 H31B 109.3
H31A C31 H31B 108.0
C33 C32 H32A 109.2
C31 C32 H32A 109.2
C33 C32 H32B 109.2
C31 C32 H32B 109.2
H32A C32 H32B 107.9
C32 C33 H33A 109.4
C34 C33 H33A 109.4
C32 C33 H33B 109.4
C34 C33 H33B 109.4
H33A C33 H33B 108.0
C33 C34 H34A 109.3
C35 C34 H34A 109.3
C33 C34 H34B 109.3
C35 C34 H34B 109.3
H34A C34 H34B 108.0
C30 C35 H35A 109.6
C34 C35 H35A 109.6
C30 C35 H35B 109.6
C34 C35 H35B 109.6
H35A C35 H35B 108.1

loop_
_geom_bond_atom_site_label_1
_geom_bond_atom_site_label_2
_geom_bond_distance
Au1 N1 2.058(5)
Au1 P1 2.2423(16)
P1 C3 1.833(7)
P1 C24 1.838(7)
P1 C30 1.851(7)
N1 C1 1.120(8)
C1 C2 1.461(9)
C3 C4 1.399(9)
C3 C8 1.399(9)
C4 C5 1.400(10)
C4 C9 1.513(9)
C5 C6 1.394(10)
C6 C7 1.391(11)
C7 C8 1.371(10)
C9 C10 1.395(10)
C9 C14 1.420(9)
C10 C11 1.411(9)
C10 C15 1.519(10)
C11 C12 1.398(11)
C12 C13 1.366(12)
C12 C18 1.532(12)
C13 C14 1.405(10)
C14 C21 1.522(10)
C15 C16 1.532(12)
C15 C17 1.537(11)
C18 C20 1.511(14)
C18 C19 1.577(17)
C21 C23 1.523(12)
C21 C22 1.529(11)
C24 C29 1.540(10)
C24 C25 1.544(10)
C25 C26 1.522(9)
C26 C27 1.540(11)
C27 C28 1.510(12)
C28 C29 1.529(11)
C30 C35 1.530(10)
C30 C31 1.535(10)
C31 C32 1.537(11)
C32 C33 1.504(15)
C33 C34 1.527(13)
C34 C35 1.534(11)
P2 F1 1.560(8)
P2 F5 1.583(8)
P2 F4 1.588(7)
P2 F2 1.595(8)
P2 F6 1.596(8)
P2 F3 1.599(6)
C2 H2A 0.9800
C2 H2B 0.9800
C2 H2C 0.9800
C5 H5 0.9500
C6 H6 0.9500
C7 H7 0.9500
C8 H8 0.9500
C11 H11 0.9500
C13 H13 0.9500
C15 H15 1.0000
C16 H16A 0.9800
C16 H16B 0.9800
C16 H16C 0.9800
C17 H17A 0.9800
C17 H17B 0.9800
C17 H17C 0.9800
C18 H18 1.0000
C19 H19A 0.9800
C19 H19B 0.9800
C19 H19C 0.9800
C20 H20A 0.9800
C20 H20B 0.9800
C20 H20C 0.9800
C21 H21 1.0000
C22 H22A 0.9800
C22 H22B 0.9800
C22 H22C 0.9800
C23 H23A 0.9800
C23 H23B 0.9800
C23 H23C 0.9800
C24 H24 1.0000
C25 H25A 0.9900
C25 H25B 0.9900
C26 H26A 0.9900
C26 H26B 0.9900
C27 H27A 0.9900
C27 H27B 0.9900
C28 H28A 0.9900
C28 H28B 0.9900
C29 H29A 0.9900
C29 H29B 0.9900
C30 H30 1.0000
C31 H31A 0.9900
C31 H31B 0.9900
C32 H32A 0.9900
C32 H32B 0.9900
C33 H33A 0.9900
C33 H33B 0.9900
C34 H34A 0.9900
C34 H34B 0.9900
C35 H35A 0.9900
C35 H35B 0.9900

loop_
_geom_torsion_atom_site_label_1
_geom_torsion_atom_site_label_2
_geom_torsion_atom_site_label_3
_geom_torsion_atom_site_label_4
_geom_torsion
C24 P1 C3 C4 123.3(6)
C30 P1 C3 C4 -125.4(6)
Au1 P1 C3 C4 -3.2(6)
C24 P1 C3 C8 -53.1(6)
C30 P1 C3 C8 58.2(6)
Au1 P1 C3 C8 -179.6(4)
C8 C3 C4 C5 -0.5(10)
P1 C3 C4 C5 -176.8(5)
C8 C3 C4 C9 -178.1(6)
P1 C3 C4 C9 5.6(9)
C3 C4 C5 C6 -0.7(11)
C9 C4 C5 C6 177.1(7)
C4 C5 C6 C7 2.0(12)
C5 C6 C7 C8 -2.0(11)
C6 C7 C8 C3 0.8(11)
C4 C3 C8 C7 0.5(10)
P1 C3 C8 C7 177.1(5)
C3 C4 C9 C10 -91.7(9)
C5 C4 C9 C10 90.7(8)
C3 C4 C9 C14 95.7(8)
C5 C4 C9 C14 -81.9(9)
C14 C9 C10 C11 -2.8(10)
C4 C9 C10 C11 -175.4(6)
C14 C9 C10 C15 175.7(7)
C4 C9 C10 C15 3.1(11)
C9 C10 C11 C12 2.7(11)
C15 C10 C11 C12 -175.8(7)
C10 C11 C12 C13 -1.4(11)
C10 C11 C12 C18 -179.9(8)
C11 C12 C13 C14 0.2(12)
C18 C12 C13 C14 178.6(9)
C12 C13 C14 C9 -0.3(12)
C12 C13 C14 C21 178.5(8)
C10 C9 C14 C13 1.7(11)
C4 C9 C14 C13 174.4(7)
C10 C9 C14 C21 -177.1(7)
C4 C9 C14 C21 -4.4(11)
C9 C10 C15 C16 128.2(7)
C11 C10 C15 C16 -53.3(9)
C9 C10 C15 C17 -107.0(8)
C11 C10 C15 C17 71.5(9)
C13 C12 C18 C20 118.1(10)
C11 C12 C18 C20 -63.4(12)
C13 C12 C18 C19 0.9(16)
C11 C12 C18 C19 179.4(11)
C13 C14 C21 C23 -77.7(9)
C9 C14 C21 C23 101.1(9)
C13 C14 C21 C22 46.8(10)
C9 C14 C21 C22 -134.5(8)
C3 P1 C24 C29 -155.0(5)
C30 P1 C24 C29 94.9(6)
Au1 P1 C24 C29 -28.2(6)
C3 P1 C24 C25 -31.6(6)
C30 P1 C24 C25 -141.7(5)
Au1 P1 C24 C25 95.2(5)
C29 C24 C25 C26 -58.6(8)
P1 C24 C25 C26 177.8(5)
C24 C25 C26 C27 57.8(8)
C25 C26 C27 C28 -55.5(8)
C26 C27 C28 C29 54.6(9)
C27 C28 C29 C24 -56.9(9)
C25 C24 C29 C28 58.0(8)
P1 C24 C29 C28 -174.9(6)
C3 P1 C30 C35 -172.1(5)
C24 P1 C30 C35 -58.9(6)
Au1 P1 C30 C35 64.8(5)
C3 P1 C30 C31 63.7(6)
C24 P1 C30 C31 176.8(6)
Au1 P1 C30 C31 -59.5(6)
C35 C30 C31 C32 54.7(9)
P1 C30 C31 C32 179.8(6)
C30 C31 C32 C33 -53.9(10)
C31 C32 C33 C34 54.1(10)
C32 C33 C34 C35 -56.0(11)
C31 C30 C35 C34 -56.2(8)
P1 C30 C35 C34 179.3(5)
C33 C34 C35 C30 57.2(10)
